data_7704841
loop_
_publ_author_name
'Fokwa, Hilary D.'
'Vidlak, Julia F.'
'Weinberg, Sophie C.'
'Duplessis, Isaiah D.'
'Schley, Nathan D.'
'Johnson, Miles W.'

_publ_section_title
;
 Study and modular synthesis of unsymmetrical bis(phosphino)pyrrole
 ligands.
;
_journal_issue 29
_journal_name_full 'Dalton transactions (Cambridge, England : 2003)'
_journal_page_first 9957
_journal_page_last 9960
_journal_paper_doi 10.1039/d0dt02063j
_journal_volume 49
_journal_year 2020
_chemical_formula_moiety 'C29 H34 Cl N Ni P2'
_chemical_formula_sum 'C29 H34 Cl N Ni P2'
_chemical_formula_weight 552.67
_space_group_crystal_system monoclinic
_space_group_IT_number 14
_space_group_name_Hall '-P 2ybc'
_space_group_name_H-M_alt 'P 1 21/c 1'
_atom_sites_solution_hydrogens geom
_atom_sites_solution_primary dual
_audit_creation_date 2020-01-30
_audit_creation_method
;
Olex2 1.2
(compiled 2018.05.29 svn.r3508 for OlexSys, GUI svn.r5506)
;
_audit_update_record
;
2020-02-18 deposited with the CCDC.	2020-07-14 downloaded from the CCDC.
;
_cell_angle_alpha 90
_cell_angle_beta 96.599(3)
_cell_angle_gamma 90
_cell_formula_units_Z 8
_cell_length_a 17.7452(6)
_cell_length_b 10.5763(4)
_cell_length_c 29.5471(11)
_cell_measurement_reflns_used 11581
_cell_measurement_temperature 100.00(10)
_cell_measurement_theta_max 28.8230
_cell_measurement_theta_min 3.0030
_cell_volume 5508.6(3)
_computing_cell_refinement 'CrysAlisPro 1.171.38.46 (Rigaku OD, 2015)'
_computing_data_collection 'CrysAlisPro 1.171.38.46 (Rigaku OD, 2015)'
_computing_data_reduction 'CrysAlisPro 1.171.38.46 (Rigaku OD, 2015)'
_computing_molecular_graphics 'Olex2 (Dolomanov et al., 2009)'
_computing_publication_material 'Olex2 (Dolomanov et al., 2009)'
_computing_structure_refinement 'ShelXL (Sheldrick, 2015)'
_computing_structure_solution 'ShelXT (Sheldrick, 2015)'
_diffrn_ambient_environment N~2~
_diffrn_ambient_temperature 100.00(10)
_diffrn_detector 'CCD plate'
_diffrn_detector_area_resol_mean 8.1506
_diffrn_detector_type EosS2
_diffrn_measured_fraction_theta_full 0.999
_diffrn_measured_fraction_theta_max 0.915
_diffrn_measurement_details
;
List of Runs (angles in degrees, time in seconds):

  # Type    Start    End  Width  t~exp~   \w     \q     \k     \f   Frames
#--------------------------------------------------------------------------
  1  \w     35.00  90.00   1.00   30.00    --   17.49 178.00 150.00   55
  2  \w    -52.00  36.00   1.00   30.00    --   17.49 -38.00   0.00   88
  3  \w     35.00  90.00   1.00   30.00    --   17.49 178.00  60.00   55
  4  \w     35.00  90.00   1.00   30.00    --   17.49 178.00-120.00   55
  5  \w    -50.00  34.00   1.00   30.00    --   17.49 -57.00-120.00   84
  6  \w    -20.00  56.00   1.00   30.00    --   17.49 -99.00-150.00   76
  7  \w    -20.00  56.00   1.00   30.00    --   17.49 -99.00 -90.00   76
  8  \w    -85.00 -18.00   1.00   30.00    --  -17.73 -57.00 120.00   67
  9  \w    -85.00   9.00   1.00   30.00    --  -17.73 -77.00 -30.00   94
;
_diffrn_measurement_device 'four-circle diffractometer'
_diffrn_measurement_device_type 'SuperNova, Dual, Cu at zero, EosS2'
_diffrn_measurement_method '\w scans'
_diffrn_orient_matrix_type 'CrysAlisPro convention (1999,Acta A55,543-557)'
_diffrn_orient_matrix_UB_11 -0.0167153000
_diffrn_orient_matrix_UB_12 0.0509676000
_diffrn_orient_matrix_UB_13 -0.0131457000
_diffrn_orient_matrix_UB_21 0.0323998000
_diffrn_orient_matrix_UB_22 0.0034592000
_diffrn_orient_matrix_UB_23 -0.0119509000
_diffrn_orient_matrix_UB_31 -0.0170216000
_diffrn_orient_matrix_UB_32 -0.0434593000
_diffrn_orient_matrix_UB_33 -0.0163797000
_diffrn_radiation_monochromator mirror
_diffrn_radiation_probe x-ray
_diffrn_radiation_type MoK\a
_diffrn_radiation_wavelength 0.71073
_diffrn_reflns_av_R_equivalents 0.0844
_diffrn_reflns_av_unetI/netI 0.0802
_diffrn_reflns_Laue_measured_fraction_full 0.999
_diffrn_reflns_Laue_measured_fraction_max 0.915
_diffrn_reflns_limit_h_max 24
_diffrn_reflns_limit_h_min -24
_diffrn_reflns_limit_k_max 14
_diffrn_reflns_limit_k_min -14
_diffrn_reflns_limit_l_max 40
_diffrn_reflns_limit_l_min -39
_diffrn_reflns_number 79588
_diffrn_reflns_point_group_measured_fraction_full 0.999
_diffrn_reflns_point_group_measured_fraction_max 0.915
_diffrn_reflns_theta_full 25.242
_diffrn_reflns_theta_max 29.979
_diffrn_reflns_theta_min 2.246
_diffrn_source 'micro-focus sealed X-ray tube'
_diffrn_source_type 'SuperNova (Mo) X-ray Source'
_exptl_absorpt_coefficient_mu 0.936
_exptl_absorpt_correction_T_max 1.000
_exptl_absorpt_correction_T_min 0.637
_exptl_absorpt_correction_type gaussian
_exptl_absorpt_process_details
;
CrysAlisPro 1.171.38.46 (Rigaku Oxford Diffraction, 2015)
Numerical absorption correction based on gaussian integration over
			a multifaceted crystal model
Empirical absorption correction using spherical harmonics,
 implemented in SCALE3 ABSPACK scaling algorithm.
;
_exptl_crystal_colour yellow
_exptl_crystal_colour_primary yellow
_exptl_crystal_density_diffrn 1.333
_exptl_crystal_description block
_exptl_crystal_F_000 2320
_exptl_crystal_recrystallization_method 'Re-crystallisation from solvent'
_exptl_crystal_size_max 0.284
_exptl_crystal_size_mid 0.198
_exptl_crystal_size_min 0.13
_refine_diff_density_max 0.579
_refine_diff_density_min -0.488
_refine_diff_density_rms 0.094
_refine_ls_extinction_method none
_refine_ls_goodness_of_fit_ref 1.131
_refine_ls_hydrogen_treatment constr
_refine_ls_matrix_type full
_refine_ls_number_parameters 623
_refine_ls_number_reflns 14653
_refine_ls_number_restraints 0
_refine_ls_restrained_S_all 1.131
_refine_ls_R_factor_all 0.1103
_refine_ls_R_factor_gt 0.0730
_refine_ls_shift/su_max 0.001
_refine_ls_shift/su_mean 0.000
_refine_ls_structure_factor_coef Fsqd
_refine_ls_weighting_details 'w=1/[\s^2^(Fo^2^)+(0.0254P)^2^+6.7011P] where P=(Fo^2^+2Fc^2^)/3'
_refine_ls_weighting_scheme calc
_refine_ls_wR_factor_gt 0.1142
_refine_ls_wR_factor_ref 0.1265
_reflns_Friedel_coverage 0.000
_reflns_number_gt 10595
_reflns_number_total 14653
_reflns_threshold_expression 'I > 2\s(I)'
_cod_data_source_file d0dt02063j2.cif
_cod_data_source_block mwj-2-018
_cod_depositor_comments 'Adding full bibliography for 7704840--7704845.cif.'
_cod_database_code 7704841
_shelx_shelxl_version_number 2018/1
_chemical_oxdiff_formula C29H34ClNNiP2
_shelx_space_group_comment
;
The symmetry employed for this shelxl refinement is uniquely defined
by the following loop, which should always be used as a source of
symmetry information in preference to the above space-group names.
They are only intended as comments.
;
_reflns_odcompleteness_completeness 99.91
_reflns_odcompleteness_iscentric 1
_reflns_odcompleteness_theta 27.04
_olex2_refinement_description
;
1. Fixed Uiso
 At 1.2 times of:
  All C(H) groups
 At 1.5 times of:
  All C(H,H,H) groups
2.a Ternary CH refined with riding coordinates:
 C12(H12), C15(H15), C12A(H12A), C15A(H15A)
2.b Aromatic/amide H refined with riding coordinates:
 C3(H3), C4(H4), C5(H5), C6(H6), C9(H9), C10(H10), C11(H11), C19(H19),
 C20(H20), C21(H21), C22(H22), C23(H23), C25(H25), C26(H26), C27(H27), C28(H28),
  C29(H29), C3A(H3A), C4A(H4A), C5A(H5A), C6A(H6A), C9A(H9A), C10A(H10A),
 C11A(H11A), C19A(H19A), C20A(H20A), C21A(H21A), C22A(H22A), C23A(H23A),
 C25A(H25A), C26A(H26A), C27A(H27A), C28A(H28A), C29A(H29A)
2.c Idealised Me refined as rotating group:
 C7(H7A,H7B,H7C), C13(H13A,H13B,H13C), C14(H14A,H14B,H14C), C16(H16A,H16B,
 H16C), C17(H17A,H17B,H17C), C7A(H7AA,H7AB,H7AC), C13A(H13D,H13E,H13F),
 C14A(H14D,H14E,H14F), C16A(H16D,H16E,H16F), C17A(H17D,H17E,H17F)
;
_olex2_date_sample_data_collection 2020-01-30
_olex2_exptl_crystal_mounting_method 'mounted in a polyimide loop'
_olex2_submission_special_instructions 'No special instructions were received'
_oxdiff_exptl_absorpt_empirical_details
;
Empirical correction (ABSPACK) includes:
- Absorption correction using spherical harmonics
- Frame scaling
;
_oxdiff_exptl_absorpt_empirical_full_max 1.522
_oxdiff_exptl_absorpt_empirical_full_min 0.589

loop_
_space_group_symop_operation_xyz
'x, y, z'
'-x, y+1/2, -z+1/2'
'-x, -y, -z'
'x, -y-1/2, z-1/2'

loop_
_atom_site_label
_atom_site_type_symbol
_atom_site_fract_x
_atom_site_fract_y
_atom_site_fract_z
_atom_site_U_iso_or_equiv
_atom_site_adp_type
_atom_site_occupancy
_atom_site_site_symmetry_order
_atom_site_calc_flag
_atom_site_refinement_flags_posn
_atom_site_refinement_flags_adp
_atom_site_refinement_flags_occupancy
_atom_site_disorder_assembly
_atom_site_disorder_group
Ni1 Ni 0.80123(2) 0.49155(4) 0.10069(2) 0.01199(10) Uani 1 1 d . . . . .
Cl1 Cl 0.68878(4) 0.43181(8) 0.06804(3) 0.01900(18) Uani 1 1 d . . . . .
P1 P 0.85688(5) 0.32306(8) 0.07577(3) 0.01405(18) Uani 1 1 d . . . . .
P2 P 0.90853(5) 0.55938(7) 0.12943(3) 0.01209(17) Uani 1 1 d . . . . .
N1 N 0.95117(15) 0.3312(2) 0.09830(9) 0.0141(6) Uani 1 1 d . . . . .
C1 C 0.75825(18) 0.6311(3) 0.13107(11) 0.0153(7) Uani 1 1 d . . . . .
C2 C 0.73069(18) 0.6050(3) 0.17307(11) 0.0174(7) Uani 1 1 d . . . . .
C3 C 0.69999(19) 0.7022(3) 0.19687(12) 0.0215(8) Uani 1 1 d . . . . .
H3 H 0.682190 0.684500 0.224581 0.026 Uiso 1 1 calc R . . . .
C4 C 0.6953(2) 0.8246(3) 0.18023(12) 0.0229(8) Uani 1 1 d . . . . .
H4 H 0.676699 0.889225 0.197158 0.027 Uiso 1 1 calc R . . . .
C5 C 0.71879(19) 0.8495(3) 0.13812(12) 0.0203(8) Uani 1 1 d . . . . .
H5 H 0.713357 0.930438 0.125834 0.024 Uiso 1 1 calc R . . . .
C6 C 0.75049(18) 0.7540(3) 0.11405(11) 0.0176(7) Uani 1 1 d . . . . .
H6 H 0.766863 0.772479 0.086000 0.021 Uiso 1 1 calc R . . . .
C7 C 0.7346(2) 0.4732(3) 0.19174(12) 0.0218(8) Uani 1 1 d . . . . .
H7A H 0.706052 0.417473 0.170602 0.033 Uiso 1 1 calc GR . . . .
H7B H 0.713734 0.471688 0.220299 0.033 Uiso 1 1 calc GR . . . .
H7C H 0.786541 0.446034 0.196273 0.033 Uiso 1 1 calc GR . . . .
C8 C 0.97773(18) 0.4395(3) 0.12190(11) 0.0149(7) Uani 1 1 d . . . . .
C9 C 1.05544(19) 0.4302(3) 0.13023(12) 0.0196(7) Uani 1 1 d . . . . .
H9 H 1.087731 0.489161 0.145669 0.023 Uiso 1 1 calc R . . . .
C10 C 1.0775(2) 0.3157(3) 0.11124(11) 0.0202(7) Uani 1 1 d . . . . .
H10 H 1.126787 0.285410 0.111883 0.024 Uiso 1 1 calc R . . . .
C11 C 1.01341(19) 0.2574(3) 0.09179(11) 0.0171(7) Uani 1 1 d . . . . .
H11 H 1.011735 0.180311 0.076557 0.021 Uiso 1 1 calc R . . . .
C12 C 0.8220(2) 0.1740(3) 0.09750(12) 0.0216(8) Uani 1 1 d . . . . .
H12 H 0.767291 0.171459 0.087986 0.026 Uiso 1 1 calc R . . . .
C13 C 0.8319(2) 0.1762(3) 0.14917(13) 0.0315(9) Uani 1 1 d . . . . .
H13A H 0.884992 0.178288 0.160063 0.047 Uiso 1 1 calc GR . . . .
H13B H 0.809413 0.101777 0.160492 0.047 Uiso 1 1 calc GR . . . .
H13C H 0.807588 0.249958 0.159660 0.047 Uiso 1 1 calc GR . . . .
C14 C 0.8553(2) 0.0536(3) 0.07903(15) 0.0359(10) Uani 1 1 d . . . . .
H14A H 0.849794 0.056574 0.046347 0.054 Uiso 1 1 calc GR . . . .
H14B H 0.828834 -0.018723 0.088857 0.054 Uiso 1 1 calc GR . . . .
H14C H 0.908096 0.047552 0.090305 0.054 Uiso 1 1 calc GR . . . .
C15 C 0.86681(19) 0.2971(3) 0.01561(11) 0.0201(7) Uani 1 1 d . . . . .
H15 H 0.899894 0.223706 0.013404 0.024 Uiso 1 1 calc R . . . .
C16 C 0.7902(2) 0.2681(4) -0.01161(13) 0.0315(9) Uani 1 1 d . . . . .
H16A H 0.767629 0.196446 0.001525 0.047 Uiso 1 1 calc GR . . . .
H16B H 0.797550 0.249604 -0.042609 0.047 Uiso 1 1 calc GR . . . .
H16C H 0.757420 0.340050 -0.010828 0.047 Uiso 1 1 calc GR . . . .
C17 C 0.9043(2) 0.4112(3) -0.00437(12) 0.0269(8) Uani 1 1 d . . . . .
H17A H 0.871744 0.483557 -0.003811 0.040 Uiso 1 1 calc GR . . . .
H17B H 0.912722 0.393290 -0.035237 0.040 Uiso 1 1 calc GR . . . .
H17C H 0.951937 0.428404 0.013401 0.040 Uiso 1 1 calc GR . . . .
C18 C 0.92594(18) 0.5995(3) 0.18958(11) 0.0146(7) Uani 1 1 d . . . . .
C19 C 0.96086(19) 0.5138(3) 0.22082(11) 0.0208(8) Uani 1 1 d . . . . .
H19 H 0.975488 0.434861 0.211078 0.025 Uiso 1 1 calc R . . . .
C20 C 0.9740(2) 0.5460(4) 0.26681(12) 0.0279(9) Uani 1 1 d . . . . .
H20 H 0.997827 0.488778 0.287655 0.033 Uiso 1 1 calc R . . . .
C21 C 0.9520(2) 0.6617(4) 0.28133(12) 0.0266(9) Uani 1 1 d . . . . .
H21 H 0.961361 0.683122 0.311993 0.032 Uiso 1 1 calc R . . . .
C22 C 0.91598(19) 0.7466(3) 0.25073(12) 0.0240(8) Uani 1 1 d . . . . .
H22 H 0.900570 0.824645 0.260918 0.029 Uiso 1 1 calc R . . . .
C23 C 0.90267(18) 0.7165(3) 0.20504(12) 0.0177(7) Uani 1 1 d . . . . .
H23 H 0.878231 0.774090 0.184551 0.021 Uiso 1 1 calc R . . . .
C24 C 0.94426(18) 0.6943(3) 0.10038(11) 0.0124(6) Uani 1 1 d . . . . .
C25 C 1.00913(19) 0.7586(3) 0.11927(11) 0.0169(7) Uani 1 1 d . . . . .
H25 H 1.029992 0.740654 0.148898 0.020 Uiso 1 1 calc R . . . .
C26 C 1.04255(19) 0.8489(3) 0.09408(12) 0.0190(7) Uani 1 1 d . . . . .
H26 H 1.086231 0.890518 0.106566 0.023 Uiso 1 1 calc R . . . .
C27 C 1.01065(19) 0.8771(3) 0.05020(12) 0.0184(7) Uani 1 1 d . . . . .
H27 H 1.033061 0.937927 0.033369 0.022 Uiso 1 1 calc R . . . .
C28 C 0.94615(19) 0.8159(3) 0.03129(11) 0.0180(7) Uani 1 1 d . . . . .
H28 H 0.924683 0.836099 0.001981 0.022 Uiso 1 1 calc R . . . .
C29 C 0.91326(18) 0.7239(3) 0.05623(11) 0.0142(7) Uani 1 1 d . . . . .
H29 H 0.870116 0.681590 0.043299 0.017 Uiso 1 1 calc R . . . .
Ni1A Ni 0.69816(2) 0.49383(4) 0.39792(2) 0.01265(10) Uani 1 1 d . . . . .
Cl1A Cl 0.80799(5) 0.54688(8) 0.43666(3) 0.01950(18) Uani 1 1 d . . . . .
P1A P 0.64101(5) 0.64572(8) 0.43244(3) 0.01659(19) Uani 1 1 d . . . . .
P2A P 0.59230(5) 0.42990(7) 0.36660(3) 0.01199(17) Uani 1 1 d . . . . .
N1A N 0.54553(15) 0.6341(2) 0.41231(10) 0.0174(6) Uani 1 1 d . . . . .
C1A C 0.74265(18) 0.3678(3) 0.36082(10) 0.0138(7) Uani 1 1 d . . . . .
C2A C 0.77705(19) 0.4163(3) 0.32401(11) 0.0185(7) Uani 1 1 d . . . . .
C3A C 0.81401(19) 0.3339(3) 0.29689(11) 0.0214(8) Uani 1 1 d . . . . .
H3A H 0.838254 0.366920 0.273232 0.026 Uiso 1 1 calc R . . . .
C4A C 0.8156(2) 0.2051(3) 0.30418(12) 0.0247(8) Uani 1 1 d . . . . .
H4A H 0.839734 0.151888 0.285319 0.030 Uiso 1 1 calc R . . . .
C5A C 0.78071(19) 0.1557(3) 0.34009(12) 0.0215(8) Uani 1 1 d . . . . .
H5A H 0.781348 0.069092 0.345551 0.026 Uiso 1 1 calc R . . . .
C6A C 0.74476(18) 0.2372(3) 0.36780(11) 0.0169(7) Uani 1 1 d . . . . .
H6A H 0.721417 0.203574 0.391721 0.020 Uiso 1 1 calc R . . . .
C7A C 0.7746(2) 0.5558(3) 0.31388(12) 0.0247(8) Uani 1 1 d . . . . .
H7AA H 0.722870 0.583917 0.309755 0.037 Uiso 1 1 calc GR . . . .
H7AB H 0.797708 0.571704 0.286592 0.037 Uiso 1 1 calc GR . . . .
H7AC H 0.801841 0.600856 0.338839 0.037 Uiso 1 1 calc GR . . . .
C8A C 0.52175(18) 0.5430(3) 0.37956(11) 0.0138(7) Uani 1 1 d . . . . .
C9A C 0.44643(19) 0.5620(3) 0.36607(11) 0.0184(7) Uani 1 1 d . . . . .
H9A H 0.415985 0.513502 0.345014 0.022 Uiso 1 1 calc R . . . .
C10A C 0.42291(19) 0.6680(3) 0.38964(12) 0.0204(8) Uani 1 1 d . . . . .
H10A H 0.374427 0.702696 0.386648 0.024 Uiso 1 1 calc R . . . .
C11A C 0.48409(19) 0.7107(3) 0.41764(12) 0.0216(8) Uani 1 1 d . . . . .
H11A H 0.484399 0.779847 0.437101 0.026 Uiso 1 1 calc R . . . .
C12A C 0.6466(2) 0.6365(3) 0.49430(12) 0.0228(8) Uani 1 1 d . . . . .
H12A H 0.699914 0.650844 0.505937 0.027 Uiso 1 1 calc R . . . .
C13A C 0.6272(2) 0.5029(4) 0.50892(13) 0.0329(9) Uani 1 1 d . . . . .
H13D H 0.576738 0.481640 0.495915 0.049 Uiso 1 1 calc GR . . . .
H13E H 0.630183 0.499178 0.541544 0.049 Uiso 1 1 calc GR . . . .
H13F H 0.662557 0.443902 0.498496 0.049 Uiso 1 1 calc GR . . . .
C14A C 0.6004(2) 0.7351(4) 0.51726(13) 0.0327(10) Uani 1 1 d . . . . .
H14D H 0.611483 0.817869 0.506455 0.049 Uiso 1 1 calc GR . . . .
H14E H 0.613593 0.731392 0.549674 0.049 Uiso 1 1 calc GR . . . .
H14F H 0.547326 0.717703 0.510057 0.049 Uiso 1 1 calc GR . . . .
C15A C 0.6583(2) 0.8129(3) 0.41954(13) 0.0243(8) Uani 1 1 d . . . . .
H15A H 0.616176 0.862175 0.429172 0.029 Uiso 1 1 calc R . . . .
C16A C 0.7318(2) 0.8652(3) 0.44510(14) 0.0309(9) Uani 1 1 d . . . . .
H16D H 0.727781 0.865458 0.477228 0.046 Uiso 1 1 calc GR . . . .
H16E H 0.739807 0.950004 0.435073 0.046 Uiso 1 1 calc GR . . . .
H16F H 0.773676 0.813020 0.439007 0.046 Uiso 1 1 calc GR . . . .
C17A C 0.6570(2) 0.8304(4) 0.36826(14) 0.0367(10) Uani 1 1 d . . . . .
H17D H 0.700729 0.790606 0.358218 0.055 Uiso 1 1 calc GR . . . .
H17E H 0.657458 0.919005 0.361254 0.055 Uiso 1 1 calc GR . . . .
H17F H 0.611818 0.792586 0.353010 0.055 Uiso 1 1 calc GR . . . .
C18A C 0.56040(17) 0.2821(3) 0.38987(10) 0.0116(6) Uani 1 1 d . . . . .
C19A C 0.59832(18) 0.2354(3) 0.43047(11) 0.0142(7) Uani 1 1 d . . . . .
H19A H 0.641827 0.275843 0.443837 0.017 Uiso 1 1 calc R . . . .
C20A C 0.57154(19) 0.1294(3) 0.45092(11) 0.0191(7) Uani 1 1 d . . . . .
H20A H 0.597519 0.097981 0.477696 0.023 Uiso 1 1 calc R . . . .
C21A C 0.50664(19) 0.0706(3) 0.43172(12) 0.0195(7) Uani 1 1 d . . . . .
H21A H 0.488463 0.000091 0.445843 0.023 Uiso 1 1 calc R . . . .
C22A C 0.46768(19) 0.1156(3) 0.39119(11) 0.0179(7) Uani 1 1 d . . . . .
H22A H 0.423918 0.075061 0.378244 0.021 Uiso 1 1 calc R . . . .
C23A C 0.49467(18) 0.2212(3) 0.37034(11) 0.0148(7) Uani 1 1 d . . . . .
H23A H 0.468976 0.251594 0.343312 0.018 Uiso 1 1 calc R . . . .
C24A C 0.57495(18) 0.4113(3) 0.30497(11) 0.0151(7) Uani 1 1 d . . . . .
C25A C 0.59409(19) 0.2983(3) 0.28479(11) 0.0187(7) Uani 1 1 d . . . . .
H25A H 0.615162 0.232416 0.302867 0.022 Uiso 1 1 calc R . . . .
C26A C 0.5818(2) 0.2839(3) 0.23800(12) 0.0214(8) Uani 1 1 d . . . . .
H26A H 0.594776 0.208380 0.224716 0.026 Uiso 1 1 calc R . . . .
C27A C 0.5503(2) 0.3817(4) 0.21084(12) 0.0258(8) Uani 1 1 d . . . . .
H27A H 0.541302 0.371434 0.179421 0.031 Uiso 1 1 calc R . . . .
C28A C 0.5323(2) 0.4940(4) 0.23060(12) 0.0262(8) Uani 1 1 d . . . . .
H28A H 0.511579 0.559923 0.212412 0.031 Uiso 1 1 calc R . . . .
C29A C 0.5450(2) 0.5095(3) 0.27754(12) 0.0219(8) Uani 1 1 d . . . . .
H29A H 0.533423 0.585996 0.290591 0.026 Uiso 1 1 calc R . . . .

loop_
_atom_site_aniso_label
_atom_site_aniso_U_11
_atom_site_aniso_U_22
_atom_site_aniso_U_33
_atom_site_aniso_U_23
_atom_site_aniso_U_13
_atom_site_aniso_U_12
Ni1 0.0091(2) 0.01062(19) 0.0159(2) -0.00094(17) 0.00022(16) -0.00024(16)
Cl1 0.0114(4) 0.0206(4) 0.0241(4) -0.0055(3) -0.0016(3) -0.0017(3)
P1 0.0111(4) 0.0114(4) 0.0191(4) -0.0022(3) -0.0004(3) 0.0001(3)
P2 0.0108(4) 0.0107(4) 0.0144(4) 0.0001(3) 0.0000(3) -0.0006(3)
N1 0.0119(14) 0.0137(13) 0.0166(14) -0.0002(11) 0.0015(11) 0.0017(11)
C1 0.0077(16) 0.0175(16) 0.0197(17) -0.0060(14) -0.0024(13) 0.0006(13)
C2 0.0087(16) 0.0201(17) 0.0227(18) -0.0014(14) -0.0017(14) 0.0004(14)
C3 0.0133(17) 0.0279(19) 0.0228(19) -0.0016(16) -0.0006(14) 0.0035(15)
C4 0.0199(19) 0.0240(18) 0.0242(19) -0.0098(16) 0.0002(15) 0.0076(15)
C5 0.0158(18) 0.0167(16) 0.0268(19) -0.0017(15) -0.0047(15) 0.0044(14)
C6 0.0116(17) 0.0221(17) 0.0182(17) -0.0031(14) -0.0019(13) 0.0003(14)
C7 0.0201(19) 0.0255(18) 0.0197(18) -0.0014(15) 0.0016(15) 0.0019(15)
C8 0.0157(18) 0.0149(16) 0.0144(16) 0.0015(13) 0.0026(13) -0.0019(13)
C9 0.0127(18) 0.0212(17) 0.0240(19) -0.0016(15) -0.0012(14) -0.0022(14)
C10 0.0151(18) 0.0240(18) 0.0218(18) 0.0047(15) 0.0038(14) 0.0069(15)
C11 0.0164(18) 0.0162(16) 0.0190(17) 0.0007(14) 0.0033(14) 0.0058(14)
C12 0.0179(19) 0.0145(16) 0.033(2) -0.0006(15) 0.0056(16) -0.0046(14)
C13 0.037(2) 0.0224(19) 0.036(2) 0.0087(17) 0.0073(19) -0.0005(18)
C14 0.037(3) 0.0167(18) 0.057(3) 0.0014(19) 0.020(2) -0.0023(17)
C15 0.0163(18) 0.0204(17) 0.0225(18) -0.0059(15) -0.0025(14) 0.0040(15)
C16 0.029(2) 0.036(2) 0.028(2) -0.0136(18) -0.0041(17) 0.0037(18)
C17 0.031(2) 0.030(2) 0.0201(19) -0.0011(16) 0.0015(16) 0.0039(17)
C18 0.0108(17) 0.0176(16) 0.0151(16) -0.0015(13) 0.0007(13) -0.0025(13)
C19 0.0197(19) 0.0208(17) 0.0216(18) -0.0007(15) 0.0007(15) -0.0002(15)
C20 0.024(2) 0.040(2) 0.0183(19) 0.0038(17) -0.0012(15) 0.0024(18)
C21 0.019(2) 0.044(2) 0.0158(18) -0.0092(17) 0.0000(15) -0.0045(17)
C22 0.0172(19) 0.029(2) 0.026(2) -0.0138(16) 0.0027(15) -0.0033(16)
C23 0.0144(18) 0.0157(16) 0.0220(18) -0.0028(14) -0.0022(14) -0.0019(14)
C24 0.0116(16) 0.0102(14) 0.0157(16) 0.0004(13) 0.0025(13) 0.0006(13)
C25 0.0166(18) 0.0156(16) 0.0180(17) 0.0000(13) -0.0002(14) -0.0006(14)
C26 0.0122(17) 0.0139(16) 0.031(2) -0.0019(15) 0.0007(15) -0.0029(14)
C27 0.0165(18) 0.0143(16) 0.0256(19) 0.0043(14) 0.0083(15) 0.0004(14)
C28 0.0181(18) 0.0193(17) 0.0161(17) 0.0016(14) -0.0001(14) 0.0072(14)
C29 0.0132(17) 0.0122(15) 0.0171(17) -0.0023(13) 0.0017(13) 0.0019(13)
Ni1A 0.0100(2) 0.0124(2) 0.0152(2) -0.00229(17) 0.00036(16) -0.00094(17)
Cl1A 0.0129(4) 0.0220(4) 0.0225(4) -0.0065(3) -0.0024(3) -0.0011(3)
P1A 0.0120(4) 0.0150(4) 0.0228(5) -0.0064(4) 0.0022(4) -0.0021(4)
P2A 0.0106(4) 0.0104(4) 0.0146(4) -0.0005(3) -0.0004(3) 0.0001(3)
N1A 0.0132(15) 0.0129(13) 0.0258(16) -0.0056(12) 0.0012(12) 0.0004(11)
C1A 0.0101(16) 0.0173(16) 0.0126(16) -0.0035(13) -0.0041(12) 0.0004(13)
C2A 0.0147(18) 0.0224(17) 0.0169(17) 0.0008(14) -0.0042(14) -0.0009(14)
C3A 0.0157(18) 0.033(2) 0.0153(17) 0.0002(15) 0.0014(14) 0.0017(16)
C4A 0.0190(19) 0.031(2) 0.0230(19) -0.0087(16) -0.0002(15) 0.0100(16)
C5A 0.0175(19) 0.0152(16) 0.031(2) -0.0050(15) -0.0009(15) 0.0055(14)
C6A 0.0127(17) 0.0213(17) 0.0159(17) -0.0009(14) -0.0015(13) -0.0010(14)
C7A 0.027(2) 0.0275(19) 0.0200(19) 0.0018(16) 0.0042(16) -0.0012(16)
C8A 0.0101(16) 0.0106(14) 0.0212(17) 0.0009(13) 0.0038(13) -0.0001(13)
C9A 0.0158(18) 0.0178(17) 0.0215(18) 0.0000(14) 0.0014(14) -0.0013(14)
C10A 0.0126(18) 0.0167(17) 0.032(2) 0.0047(15) 0.0044(15) 0.0025(14)
C11A 0.0171(19) 0.0147(16) 0.034(2) -0.0057(15) 0.0055(16) 0.0026(14)
C12A 0.0128(18) 0.034(2) 0.0214(19) -0.0107(16) 0.0014(14) 0.0023(16)
C13A 0.039(2) 0.039(2) 0.022(2) -0.0013(18) 0.0078(18) 0.004(2)
C14A 0.025(2) 0.042(2) 0.031(2) -0.0165(19) 0.0078(17) 0.0029(19)
C15A 0.0204(19) 0.0149(16) 0.039(2) -0.0092(16) 0.0086(16) -0.0029(15)
C16A 0.022(2) 0.0248(19) 0.047(3) -0.0157(18) 0.0045(18) -0.0081(17)
C17A 0.039(3) 0.0196(19) 0.051(3) 0.0036(19) 0.002(2) -0.0058(18)
C18A 0.0109(16) 0.0105(14) 0.0140(16) -0.0034(12) 0.0041(12) -0.0001(12)
C19A 0.0112(16) 0.0147(15) 0.0168(17) 0.0001(13) 0.0017(13) -0.0006(13)
C20A 0.0189(18) 0.0199(17) 0.0187(18) 0.0040(14) 0.0028(14) 0.0059(15)
C21A 0.0210(19) 0.0110(15) 0.0281(19) 0.0044(14) 0.0097(15) 0.0026(14)
C22A 0.0177(18) 0.0139(16) 0.0219(18) -0.0062(14) 0.0014(14) -0.0045(14)
C23A 0.0142(17) 0.0162(16) 0.0133(16) -0.0018(13) -0.0011(13) 0.0002(13)
C24A 0.0112(17) 0.0181(16) 0.0155(16) -0.0017(13) -0.0002(13) -0.0014(13)
C25A 0.0180(18) 0.0201(17) 0.0176(17) -0.0001(14) 0.0003(14) -0.0020(14)
C26A 0.021(2) 0.0224(18) 0.0204(18) -0.0060(15) 0.0028(15) -0.0063(15)
C27A 0.024(2) 0.042(2) 0.0114(17) 0.0003(16) 0.0031(15) -0.0041(18)
C28A 0.028(2) 0.035(2) 0.0154(18) 0.0087(16) 0.0010(15) 0.0085(17)
C29A 0.022(2) 0.0227(18) 0.0207(18) 0.0025(15) 0.0024(15) 0.0043(15)

loop_
_atom_type_symbol
_atom_type_description
_atom_type_scat_dispersion_real
_atom_type_scat_dispersion_imag
_atom_type_scat_source
C C 0.0033 0.0016 'International Tables Vol C Tables 4.2.6.8 and 6.1.1.4'
H H 0.0000 0.0000 'International Tables Vol C Tables 4.2.6.8 and 6.1.1.4'
Cl Cl 0.1484 0.1585 'International Tables Vol C Tables 4.2.6.8 and 6.1.1.4'
N N 0.0061 0.0033 'International Tables Vol C Tables 4.2.6.8 and 6.1.1.4'
Ni Ni 0.3393 1.1124 'International Tables Vol C Tables 4.2.6.8 and 6.1.1.4'
P P 0.1023 0.0942 'International Tables Vol C Tables 4.2.6.8 and 6.1.1.4'

loop_
_exptl_crystal_face_index_h
_exptl_crystal_face_index_k
_exptl_crystal_face_index_l
_exptl_crystal_face_perp_dist
24 1 -15 0.0861
-12 -12 -11 0.0442
-13 11 -11 0.0533
3 1 40 0.0480
-3 3 -40 0.0644
9 10 26 0.0603

loop_
_geom_angle_atom_site_label_1
_geom_angle_atom_site_label_2
_geom_angle_atom_site_label_3
_geom_angle
_geom_angle_site_symmetry_1
_geom_angle_site_symmetry_3
_geom_angle_publ_flag
P1 Ni1 Cl1 92.28(3) . . ?
P2 Ni1 Cl1 176.35(4) . . ?
P2 Ni1 P1 89.49(3) . . ?
C1 Ni1 Cl1 92.09(10) . . ?
C1 Ni1 P1 171.84(10) . . ?
C1 Ni1 P2 86.55(10) . . ?
N1 P1 Ni1 106.35(9) . . ?
N1 P1 C12 104.95(15) . . ?
N1 P1 C15 100.65(14) . . ?
C12 P1 Ni1 113.29(11) . . ?
C15 P1 Ni1 122.92(11) . . ?
C15 P1 C12 106.58(16) . . ?
C8 P2 Ni1 107.88(11) . . ?
C8 P2 C18 104.11(15) . . ?
C8 P2 C24 102.43(14) . . ?
C18 P2 Ni1 120.96(11) . . ?
C24 P2 Ni1 115.03(11) . . ?
C24 P2 C18 104.42(14) . . ?
C8 N1 P1 119.3(2) . . ?
C11 N1 P1 132.1(2) . . ?
C11 N1 C8 107.7(3) . . ?
C2 C1 Ni1 117.1(2) . . ?
C6 C1 Ni1 125.0(3) . . ?
C6 C1 C2 118.0(3) . . ?
C1 C2 C7 120.0(3) . . ?
C3 C2 C1 119.7(3) . . ?
C3 C2 C7 120.4(3) . . ?
C2 C3 H3 119.3 . . ?
C4 C3 C2 121.5(3) . . ?
C4 C3 H3 119.3 . . ?
C3 C4 H4 120.4 . . ?
C5 C4 C3 119.1(3) . . ?
C5 C4 H4 120.4 . . ?
C4 C5 H5 119.9 . . ?
C4 C5 C6 120.2(3) . . ?
C6 C5 H5 119.9 . . ?
C1 C6 H6 119.3 . . ?
C5 C6 C1 121.4(3) . . ?
C5 C6 H6 119.3 . . ?
C2 C7 H7A 109.5 . . ?
C2 C7 H7B 109.5 . . ?
C2 C7 H7C 109.5 . . ?
H7A C7 H7B 109.5 . . ?
H7A C7 H7C 109.5 . . ?
H7B C7 H7C 109.5 . . ?
N1 C8 P2 116.4(2) . . ?
C9 C8 P2 135.5(3) . . ?
C9 C8 N1 107.8(3) . . ?
C8 C9 H9 126.0 . . ?
C8 C9 C10 107.9(3) . . ?
C10 C9 H9 126.0 . . ?
C9 C10 H10 126.2 . . ?
C11 C10 C9 107.5(3) . . ?
C11 C10 H10 126.2 . . ?
N1 C11 H11 125.5 . . ?
C10 C11 N1 109.1(3) . . ?
C10 C11 H11 125.5 . . ?
P1 C12 H12 106.6 . . ?
C13 C12 P1 109.5(2) . . ?
C13 C12 H12 106.6 . . ?
C13 C12 C14 111.6(3) . . ?
C14 C12 P1 115.5(2) . . ?
C14 C12 H12 106.6 . . ?
C12 C13 H13A 109.5 . . ?
C12 C13 H13B 109.5 . . ?
C12 C13 H13C 109.5 . . ?
H13A C13 H13B 109.5 . . ?
H13A C13 H13C 109.5 . . ?
H13B C13 H13C 109.5 . . ?
C12 C14 H14A 109.5 . . ?
C12 C14 H14B 109.5 . . ?
C12 C14 H14C 109.5 . . ?
H14A C14 H14B 109.5 . . ?
H14A C14 H14C 109.5 . . ?
H14B C14 H14C 109.5 . . ?
P1 C15 H15 108.0 . . ?
C16 C15 P1 111.3(2) . . ?
C16 C15 H15 108.0 . . ?
C16 C15 C17 110.8(3) . . ?
C17 C15 P1 110.6(2) . . ?
C17 C15 H15 108.0 . . ?
C15 C16 H16A 109.5 . . ?
C15 C16 H16B 109.5 . . ?
C15 C16 H16C 109.5 . . ?
H16A C16 H16B 109.5 . . ?
H16A C16 H16C 109.5 . . ?
H16B C16 H16C 109.5 . . ?
C15 C17 H17A 109.5 . . ?
C15 C17 H17B 109.5 . . ?
C15 C17 H17C 109.5 . . ?
H17A C17 H17B 109.5 . . ?
H17A C17 H17C 109.5 . . ?
H17B C17 H17C 109.5 . . ?
C19 C18 P2 120.7(2) . . ?
C19 C18 C23 119.1(3) . . ?
C23 C18 P2 120.2(3) . . ?
C18 C19 H19 120.0 . . ?
C18 C19 C20 120.0(3) . . ?
C20 C19 H19 120.0 . . ?
C19 C20 H20 119.9 . . ?
C21 C20 C19 120.2(4) . . ?
C21 C20 H20 119.9 . . ?
C20 C21 H21 119.9 . . ?
C20 C21 C22 120.3(3) . . ?
C22 C21 H21 119.9 . . ?
C21 C22 H22 119.8 . . ?
C21 C22 C23 120.4(3) . . ?
C23 C22 H22 119.8 . . ?
C18 C23 H23 120.0 . . ?
C22 C23 C18 120.0(3) . . ?
C22 C23 H23 120.0 . . ?
C25 C24 P2 120.7(2) . . ?
C29 C24 P2 119.8(2) . . ?
C29 C24 C25 118.9(3) . . ?
C24 C25 H25 119.8 . . ?
C26 C25 C24 120.3(3) . . ?
C26 C25 H25 119.8 . . ?
C25 C26 H26 120.1 . . ?
C25 C26 C27 119.8(3) . . ?
C27 C26 H26 120.1 . . ?
C26 C27 H27 119.7 . . ?
C28 C27 C26 120.7(3) . . ?
C28 C27 H27 119.7 . . ?
C27 C28 H28 120.2 . . ?
C27 C28 C29 119.6(3) . . ?
C29 C28 H28 120.2 . . ?
C24 C29 H29 119.7 . . ?
C28 C29 C24 120.6(3) . . ?
C28 C29 H29 119.7 . . ?
P1A Ni1A Cl1A 90.03(3) . . ?
P2A Ni1A Cl1A 174.01(4) . . ?
P2A Ni1A P1A 90.16(3) . . ?
C1A Ni1A Cl1A 94.27(9) . . ?
C1A Ni1A P1A 173.30(10) . . ?
C1A Ni1A P2A 86.10(9) . . ?
N1A P1A Ni1A 105.78(10) . . ?
N1A P1A C12A 106.20(15) . . ?
N1A P1A C15A 100.18(15) . . ?
C12A P1A Ni1A 116.68(12) . . ?
C12A P1A C15A 105.52(17) . . ?
C15A P1A Ni1A 120.39(12) . . ?
C8A P2A Ni1A 107.42(11) . . ?
C8A P2A C18A 103.60(14) . . ?
C8A P2A C24A 104.00(15) . . ?
C18A P2A Ni1A 114.14(11) . . ?
C24A P2A Ni1A 120.86(11) . . ?
C24A P2A C18A 105.08(14) . . ?
C8A N1A P1A 119.5(2) . . ?
C11A N1A P1A 132.2(2) . . ?
C11A N1A C8A 107.7(3) . . ?
C2A C1A Ni1A 115.2(2) . . ?
C6A C1A Ni1A 126.8(2) . . ?
C6A C1A C2A 118.0(3) . . ?
C1A C2A C7A 120.5(3) . . ?
C3A C2A C1A 119.4(3) . . ?
C3A C2A C7A 120.1(3) . . ?
C2A C3A H3A 119.0 . . ?
C4A C3A C2A 122.0(3) . . ?
C4A C3A H3A 119.0 . . ?
C3A C4A H4A 120.4 . . ?
C3A C4A C5A 119.1(3) . . ?
C5A C4A H4A 120.4 . . ?
C4A C5A H5A 120.3 . . ?
C4A C5A C6A 119.4(3) . . ?
C6A C5A H5A 120.3 . . ?
C1A C6A H6A 118.9 . . ?
C5A C6A C1A 122.1(3) . . ?
C5A C6A H6A 118.9 . . ?
C2A C7A H7AA 109.5 . . ?
C2A C7A H7AB 109.5 . . ?
C2A C7A H7AC 109.5 . . ?
H7AA C7A H7AB 109.5 . . ?
H7AA C7A H7AC 109.5 . . ?
H7AB C7A H7AC 109.5 . . ?
N1A C8A P2A 116.3(2) . . ?
C9A C8A P2A 135.7(3) . . ?
C9A C8A N1A 108.0(3) . . ?
C8A C9A H9A 126.0 . . ?
C8A C9A C10A 108.0(3) . . ?
C10A C9A H9A 126.0 . . ?
C9A C10A H10A 126.2 . . ?
C11A C10A C9A 107.6(3) . . ?
C11A C10A H10A 126.2 . . ?
N1A C11A H11A 125.7 . . ?
C10A C11A N1A 108.7(3) . . ?
C10A C11A H11A 125.7 . . ?
P1A C12A H12A 106.5 . . ?
C13A C12A P1A 110.2(2) . . ?
C13A C12A H12A 106.5 . . ?
C13A C12A C14A 110.8(3) . . ?
C14A C12A P1A 116.0(3) . . ?
C14A C12A H12A 106.5 . . ?
C12A C13A H13D 109.5 . . ?
C12A C13A H13E 109.5 . . ?
C12A C13A H13F 109.5 . . ?
H13D C13A H13E 109.5 . . ?
H13D C13A H13F 109.5 . . ?
H13E C13A H13F 109.5 . . ?
C12A C14A H14D 109.5 . . ?
C12A C14A H14E 109.5 . . ?
C12A C14A H14F 109.5 . . ?
H14D C14A H14E 109.5 . . ?
H14D C14A H14F 109.5 . . ?
H14E C14A H14F 109.5 . . ?
P1A C15A H15A 107.4 . . ?
C16A C15A P1A 113.4(3) . . ?
C16A C15A H15A 107.4 . . ?
C17A C15A P1A 109.8(2) . . ?
C17A C15A H15A 107.4 . . ?
C17A C15A C16A 111.2(3) . . ?
C15A C16A H16D 109.5 . . ?
C15A C16A H16E 109.5 . . ?
C15A C16A H16F 109.5 . . ?
H16D C16A H16E 109.5 . . ?
H16D C16A H16F 109.5 . . ?
H16E C16A H16F 109.5 . . ?
C15A C17A H17D 109.5 . . ?
C15A C17A H17E 109.5 . . ?
C15A C17A H17F 109.5 . . ?
H17D C17A H17E 109.5 . . ?
H17D C17A H17F 109.5 . . ?
H17E C17A H17F 109.5 . . ?
C19A C18A P2A 119.1(2) . . ?
C19A C18A C23A 119.3(3) . . ?
C23A C18A P2A 121.3(2) . . ?
C18A C19A H19A 119.8 . . ?
C20A C19A C18A 120.4(3) . . ?
C20A C19A H19A 119.8 . . ?
C19A C20A H20A 120.0 . . ?
C21A C20A C19A 120.0(3) . . ?
C21A C20A H20A 120.0 . . ?
C20A C21A H21A 119.7 . . ?
C20A C21A C22A 120.6(3) . . ?
C22A C21A H21A 119.7 . . ?
C21A C22A H22A 120.2 . . ?
C23A C22A C21A 119.6(3) . . ?
C23A C22A H22A 120.2 . . ?
C18A C23A H23A 119.9 . . ?
C22A C23A C18A 120.1(3) . . ?
C22A C23A H23A 119.9 . . ?
C25A C24A P2A 119.9(3) . . ?
C29A C24A P2A 120.9(2) . . ?
C29A C24A C25A 119.2(3) . . ?
C24A C25A H25A 119.9 . . ?
C26A C25A C24A 120.3(3) . . ?
C26A C25A H25A 119.9 . . ?
C25A C26A H26A 119.9 . . ?
C25A C26A C27A 120.2(3) . . ?
C27A C26A H26A 119.9 . . ?
C26A C27A H27A 120.1 . . ?
C28A C27A C26A 119.7(3) . . ?
C28A C27A H27A 120.1 . . ?
C27A C28A H28A 119.8 . . ?
C27A C28A C29A 120.4(3) . . ?
C29A C28A H28A 119.8 . . ?
C24A C29A C28A 120.3(3) . . ?
C24A C29A H29A 119.9 . . ?
C28A C29A H29A 119.9 . . ?

loop_
_geom_bond_atom_site_label_1
_geom_bond_atom_site_label_2
_geom_bond_distance
_geom_bond_site_symmetry_2
_geom_bond_publ_flag
Ni1 Cl1 2.2066(9) . ?
Ni1 P1 2.2047(9) . ?
Ni1 P2 2.1187(9) . ?
Ni1 C1 1.929(3) . ?
P1 N1 1.730(3) . ?
P1 C12 1.836(3) . ?
P1 C15 1.827(3) . ?
P2 C8 1.797(3) . ?
P2 C18 1.819(3) . ?
P2 C24 1.816(3) . ?
N1 C8 1.394(4) . ?
N1 C11 1.384(4) . ?
C1 C2 1.412(5) . ?
C1 C6 1.395(4) . ?
C2 C3 1.392(5) . ?
C2 C7 1.497(5) . ?
C3 H3 0.9300 . ?
C3 C4 1.384(5) . ?
C4 H4 0.9300 . ?
C4 C5 1.382(5) . ?
C5 H5 0.9300 . ?
C5 C6 1.391(4) . ?
C6 H6 0.9300 . ?
C7 H7A 0.9600 . ?
C7 H7B 0.9600 . ?
C7 H7C 0.9600 . ?
C8 C9 1.376(4) . ?
C9 H9 0.9300 . ?
C9 C10 1.409(5) . ?
C10 H10 0.9300 . ?
C10 C11 1.361(5) . ?
C11 H11 0.9300 . ?
C12 H12 0.9800 . ?
C12 C13 1.517(5) . ?
C12 C14 1.530(5) . ?
C13 H13A 0.9600 . ?
C13 H13B 0.9600 . ?
C13 H13C 0.9600 . ?
C14 H14A 0.9600 . ?
C14 H14B 0.9600 . ?
C14 H14C 0.9600 . ?
C15 H15 0.9800 . ?
C15 C16 1.528(5) . ?
C15 C17 1.529(5) . ?
C16 H16A 0.9600 . ?
C16 H16B 0.9600 . ?
C16 H16C 0.9600 . ?
C17 H17A 0.9600 . ?
C17 H17B 0.9600 . ?
C17 H17C 0.9600 . ?
C18 C19 1.388(4) . ?
C18 C23 1.398(4) . ?
C19 H19 0.9300 . ?
C19 C20 1.394(5) . ?
C20 H20 0.9300 . ?
C20 C21 1.368(5) . ?
C21 H21 0.9300 . ?
C21 C22 1.378(5) . ?
C22 H22 0.9300 . ?
C22 C23 1.381(5) . ?
C23 H23 0.9300 . ?
C24 C25 1.397(4) . ?
C24 C29 1.392(4) . ?
C25 H25 0.9300 . ?
C25 C26 1.386(4) . ?
C26 H26 0.9300 . ?
C26 C27 1.386(5) . ?
C27 H27 0.9300 . ?
C27 C28 1.376(5) . ?
C28 H28 0.9300 . ?
C28 C29 1.389(4) . ?
C29 H29 0.9300 . ?
Ni1A Cl1A 2.2161(9) . ?
Ni1A P1A 2.2107(9) . ?
Ni1A P2A 2.1077(9) . ?
Ni1A C1A 1.949(3) . ?
P1A N1A 1.734(3) . ?
P1A C12A 1.822(4) . ?
P1A C15A 1.842(3) . ?
P2A C8A 1.804(3) . ?
P2A C18A 1.824(3) . ?
P2A C24A 1.822(3) . ?
N1A C8A 1.396(4) . ?
N1A C11A 1.382(4) . ?
C1A C2A 1.404(4) . ?
C1A C6A 1.397(4) . ?
C2A C3A 1.397(5) . ?
C2A C7A 1.505(5) . ?
C3A H3A 0.9300 . ?
C3A C4A 1.380(5) . ?
C4A H4A 0.9300 . ?
C4A C5A 1.390(5) . ?
C5A H5A 0.9300 . ?
C5A C6A 1.393(4) . ?
C6A H6A 0.9300 . ?
C7A H7AA 0.9600 . ?
C7A H7AB 0.9600 . ?
C7A H7AC 0.9600 . ?
C8A C9A 1.365(4) . ?
C9A H9A 0.9300 . ?
C9A C10A 1.408(5) . ?
C10A H10A 0.9300 . ?
C10A C11A 1.364(5) . ?
C11A H11A 0.9300 . ?
C12A H12A 0.9800 . ?
C12A C13A 1.529(5) . ?
C12A C14A 1.532(5) . ?
C13A H13D 0.9600 . ?
C13A H13E 0.9600 . ?
C13A H13F 0.9600 . ?
C14A H14D 0.9600 . ?
C14A H14E 0.9600 . ?
C14A H14F 0.9600 . ?
C15A H15A 0.9800 . ?
C15A C16A 1.532(5) . ?
C15A C17A 1.524(5) . ?
C16A H16D 0.9600 . ?
C16A H16E 0.9600 . ?
C16A H16F 0.9600 . ?
C17A H17D 0.9600 . ?
C17A H17E 0.9600 . ?
C17A H17F 0.9600 . ?
C18A C19A 1.396(4) . ?
C18A C23A 1.397(4) . ?
C19A H19A 0.9300 . ?
C19A C20A 1.383(4) . ?
C20A H20A 0.9300 . ?
C20A C21A 1.373(5) . ?
C21A H21A 0.9300 . ?
C21A C22A 1.396(5) . ?
C22A H22A 0.9300 . ?
C22A C23A 1.387(4) . ?
C23A H23A 0.9300 . ?
C24A C25A 1.395(4) . ?
C24A C29A 1.384(4) . ?
C25A H25A 0.9300 . ?
C25A C26A 1.383(4) . ?
C26A H26A 0.9300 . ?
C26A C27A 1.387(5) . ?
C27A H27A 0.9300 . ?
C27A C28A 1.377(5) . ?
C28A H28A 0.9300 . ?
C28A C29A 1.389(5) . ?
C29A H29A 0.9300 . ?

loop_
_exptl_oxdiff_crystal_face_indexfrac_h
_exptl_oxdiff_crystal_face_indexfrac_k
_exptl_oxdiff_crystal_face_indexfrac_l
_exptl_oxdiff_crystal_face_x
_exptl_oxdiff_crystal_face_y
_exptl_oxdiff_crystal_face_z
23.9857 0.9921 -14.9975 -0.1532 0.9598 -0.2057
-12.0043 -12.0001 -11.0088 -0.2662 -0.2989 0.9062
-13.3714 11.0061 -11.2993 0.9330 -0.2601 -0.0656
2.9895 1.0018 40.0067 -0.5248 -0.3778 -0.7497
-2.9840 2.9992 -40.0050 0.7286 0.3918 0.5757
9.0004 10.0015 26.0096 0.0174 0.0154 -1.0139
